data_1506232
loop_
_publ_author_name
'Falck, J. R.'
'He, Anyu'
'Reddy, L. Manmohan'
'Kundu, Abhijit'
'Barma, Deb K.'
'Bandyopadhyay, A.'
'Kamila, Sukanta'
'Akella, Radha'
'Bejot, Romain'
'Mioskowski, Charles'

_publ_section_title
;
 Ring expansion/homologation--aldehyde condensation cascade using
 tert-trihalomethylcarbinols.
;
_journal_issue 20
_journal_name_full 'Organic letters'
_journal_page_first 4645
_journal_page_last 4647
_journal_paper_doi 10.1021/ol061953q
_journal_volume 8
_journal_year 2006
_chemical_formula_sum 'C13 H15 Cl3 O'
_chemical_formula_weight 293.60
_chemical_name_systematic
; 
 ? 
;
_space_group_IT_number 14
_symmetry_cell_setting monoclinic
_symmetry_space_group_name_Hall '-P 2ybc'
_symmetry_space_group_name_H-M 'P 1 21/c 1'
_atom_sites_solution_hydrogens geom
_atom_sites_solution_primary direct
_atom_sites_solution_secondary difmap
_audit_creation_method SHELXL-97
_cell_angle_alpha 90.00
_cell_angle_beta 105.776(11)
_cell_angle_gamma 90.00
_cell_formula_units_Z 4
_cell_length_a 7.544(3)
_cell_length_b 15.504(4)
_cell_length_c 11.984(4)
_cell_measurement_temperature 291(2)
_cell_volume 1348.9(8)
_computing_cell_refinement 'HKL2000 v095.373'
_computing_data_collection 'collect, Nonius 1999'
_computing_data_reduction 'HKL2000 v095.373'
_computing_publication_material 'XCIF (Sheldrick and Bruker 1997)'
_computing_structure_refinement 'SHELXL-97 (Sheldrick, 1997)'
_computing_structure_solution 'SHELXS-97 (Sheldrick, 1990)'
_diffrn_ambient_temperature 291(2)
_diffrn_measured_fraction_theta_full 0.783
_diffrn_measured_fraction_theta_max 0.783
_diffrn_measurement_device_type 'KAPPA CCD'
_diffrn_measurement_method collect
_diffrn_radiation_monochromator graphite
_diffrn_radiation_source 'fine-focus sealed tube'
_diffrn_radiation_type MoK\a
_diffrn_radiation_wavelength 0.71069
_diffrn_reflns_av_R_equivalents 0.0000
_diffrn_reflns_av_sigmaI/netI 0.1753
_diffrn_reflns_limit_h_max 7
_diffrn_reflns_limit_h_min 0
_diffrn_reflns_limit_k_max 17
_diffrn_reflns_limit_k_min 0
_diffrn_reflns_limit_l_max 12
_diffrn_reflns_limit_l_min -13
_diffrn_reflns_number 1823
_diffrn_reflns_theta_full 23.25
_diffrn_reflns_theta_max 23.25
_diffrn_reflns_theta_min 3.85
_exptl_absorpt_coefficient_mu 0.660
_exptl_absorpt_correction_type none
_exptl_absorpt_process_details none
_exptl_crystal_colour colorless
_exptl_crystal_density_diffrn 1.446
_exptl_crystal_density_method 'not measured'
_exptl_crystal_description plate
_exptl_crystal_F_000 608
_exptl_crystal_size_max 0.11
_exptl_crystal_size_mid 0.08
_exptl_crystal_size_min 0.02
_refine_diff_density_max 0.507
_refine_diff_density_min -0.462
_refine_diff_density_rms 0.086
_refine_ls_extinction_method none
_refine_ls_goodness_of_fit_ref 1.045
_refine_ls_hydrogen_treatment constr
_refine_ls_matrix_type full
_refine_ls_number_parameters 155
_refine_ls_number_reflns 1823
_refine_ls_number_restraints 0
_refine_ls_restrained_S_all 1.045
_refine_ls_R_factor_all 0.2052
_refine_ls_R_factor_gt 0.0968
_refine_ls_shift/su_max 0.001
_refine_ls_shift/su_mean 0.000
_refine_ls_structure_factor_coef Fsqd
_refine_ls_weighting_details 'calc w=1/[\s^2^(Fo^2^)+(0.1200P)^2^+0.0000P] where P=(Fo^2^+2Fc^2^)/3'
_refine_ls_weighting_scheme calc
_refine_ls_wR_factor_gt 0.2596
_refine_ls_wR_factor_ref 0.2014
_reflns_number_gt 957
_reflns_number_total 1823
_reflns_threshold_expression >2sigma(I)
_cod_data_source_file ol061953qsi20060807_045002.cif
_cod_data_source_block shelxl_25
_cod_original_sg_symbol_H-M P21/c
_cod_database_code 1506232

loop_
_symmetry_equiv_pos_as_xyz
'x, y, z'
'-x, y+1/2, -z+1/2'
'-x, -y, -z'
'x, -y-1/2, z-1/2'

loop_
_atom_site_label
_atom_site_type_symbol
_atom_site_fract_x
_atom_site_fract_y
_atom_site_fract_z
_atom_site_U_iso_or_equiv
_atom_site_adp_type
_atom_site_occupancy
_atom_site_symmetry_multiplicity
_atom_site_calc_flag
_atom_site_refinement_flags
Cl1 Cl 0.1407(3) 0.20909(16) 0.6953(2) 0.0867(11) Uani 1 1 d .
Cl2 Cl 0.2494(4) 0.2120(2) 0.4847(2) 0.1028(13) Uani 1 1 d .
Cl3 Cl 0.3261(4) 0.35608(19) 0.6405(3) 0.1309(15) Uani 1 1 d .
O4 O 0.6385(9) 0.2431(4) 0.6403(6) 0.088(2) Uani 1 1 d .
H4 H 0.6605 0.2914 0.6638 0.132 Uiso 1 1 calc R
C5 C 0.2871(14) -0.0058(7) 0.5983(8) 0.084(3) Uani 1 1 d .
H5 H 0.3093 0.0024 0.5264 0.100 Uiso 1 1 calc R
C6 C 0.3875(14) 0.0432(6) 0.6938(9) 0.075(3) Uani 1 1 d .
C7 C 0.3188(14) 0.2403(6) 0.6340(8) 0.079(3) Uani 1 1 d .
C8 C 0.5325(11) 0.1059(6) 0.6723(7) 0.069(3) Uani 1 1 d .
H8 H 0.5228 0.1020 0.5893 0.082 Uiso 1 1 calc R
C9 C 0.5150(12) 0.2024(6) 0.6971(7) 0.068(3) Uani 1 1 d .
C10 C 0.7643(14) 0.1923(9) 0.8810(8) 0.099(4) Uani 1 1 d .
H10A H 0.8502 0.2255 0.8510 0.119 Uiso 1 1 calc R
H10B H 0.7931 0.2027 0.9638 0.119 Uiso 1 1 calc R
C11 C 0.1210(14) -0.0775(8) 0.7113(13) 0.103(4) Uani 1 1 d .
H11 H 0.0311 -0.1168 0.7176 0.124 Uiso 1 1 calc R
C12 C 0.7292(13) 0.0752(7) 0.7348(8) 0.086(3) Uani 1 1 d .
H12A H 0.7346 0.0131 0.7264 0.103 Uiso 1 1 calc R
H12B H 0.8144 0.1006 0.6965 0.103 Uiso 1 1 calc R
C13 C 0.1593(16) -0.0643(7) 0.6083(11) 0.097(3) Uani 1 1 d .
H13 H 0.0968 -0.0960 0.5437 0.116 Uiso 1 1 calc R
C14 C 0.3505(13) 0.0296(6) 0.7990(9) 0.084(3) Uani 1 1 d .
H14 H 0.4131 0.0608 0.8640 0.101 Uiso 1 1 calc R
C15 C 0.2194(17) -0.0309(8) 0.8069(10) 0.096(3) Uani 1 1 d .
H15 H 0.1966 -0.0406 0.8783 0.115 Uiso 1 1 calc R
C16 C 0.7922(15) 0.0969(8) 0.8608(9) 0.102(3) Uani 1 1 d .
H16A H 0.7237 0.0627 0.9027 0.122 Uiso 1 1 calc R
H16B H 0.9216 0.0826 0.8906 0.122 Uiso 1 1 calc R
C17 C 0.5698(14) 0.2241(6) 0.8244(8) 0.083(3) Uani 1 1 d .
H17A H 0.4845 0.1972 0.8615 0.099 Uiso 1 1 calc R
H17B H 0.5640 0.2860 0.8343 0.099 Uiso 1 1 calc R

loop_
_atom_site_aniso_label
_atom_site_aniso_U_11
_atom_site_aniso_U_22
_atom_site_aniso_U_33
_atom_site_aniso_U_23
_atom_site_aniso_U_13
_atom_site_aniso_U_12
Cl1 0.0704(19) 0.099(2) 0.0931(19) -0.0013(13) 0.0260(15) 0.0009(13)
Cl2 0.084(2) 0.146(3) 0.0743(19) 0.0161(14) 0.0153(16) -0.0136(15)
Cl3 0.101(2) 0.083(2) 0.200(4) 0.0088(19) 0.027(2) -0.0058(17)
O4 0.068(4) 0.105(5) 0.091(5) 0.002(3) 0.024(4) -0.019(3)
C5 0.077(7) 0.097(8) 0.076(7) -0.007(6) 0.019(6) -0.006(6)
C6 0.070(7) 0.075(7) 0.082(7) 0.001(5) 0.025(6) 0.024(5)
C7 0.074(7) 0.078(7) 0.092(7) 0.002(5) 0.033(6) -0.011(5)
C8 0.053(6) 0.088(7) 0.063(5) -0.002(5) 0.014(5) 0.005(5)
C9 0.059(6) 0.083(7) 0.061(6) -0.009(4) 0.014(5) -0.001(5)
C10 0.081(9) 0.144(12) 0.062(7) -0.021(6) 0.004(7) -0.013(7)
C11 0.054(7) 0.090(9) 0.148(12) 0.004(8) -0.003(9) -0.002(6)
C12 0.071(7) 0.102(8) 0.086(7) -0.003(5) 0.022(6) 0.006(6)
C13 0.092(9) 0.098(9) 0.099(9) 0.006(6) 0.023(7) -0.012(7)
C14 0.082(7) 0.097(8) 0.077(7) 0.000(5) 0.028(6) -0.008(6)
C15 0.089(8) 0.112(9) 0.094(8) 0.024(7) 0.039(8) 0.009(7)
C16 0.068(7) 0.140(11) 0.088(8) 0.013(7) 0.004(7) 0.005(7)
C17 0.072(8) 0.087(7) 0.088(8) -0.012(5) 0.021(6) -0.008(6)

loop_
_atom_type_symbol
_atom_type_description
_atom_type_scat_dispersion_real
_atom_type_scat_dispersion_imag
_atom_type_scat_source
C C 0.0033 0.0016 'International Tables Vol C Tables 4.2.6.8 and 6.1.1.4'
H H 0.0000 0.0000 'International Tables Vol C Tables 4.2.6.8 and 6.1.1.4'
O O 0.0106 0.0060 'International Tables Vol C Tables 4.2.6.8 and 6.1.1.4'
Cl Cl 0.1484 0.1585 'International Tables Vol C Tables 4.2.6.8 and 6.1.1.4'

loop_
_geom_angle_atom_site_label_1
_geom_angle_atom_site_label_2
_geom_angle_atom_site_label_3
_geom_angle
C13 C5 C6 121.9(9)
C14 C6 C5 117.5(9)
C14 C6 C8 125.4(9)
C5 C6 C8 117.1(8)
C9 C7 Cl3 109.6(6)
C9 C7 Cl1 114.8(6)
Cl3 C7 Cl1 105.9(5)
C9 C7 Cl2 111.8(6)
Cl3 C7 Cl2 106.7(5)
Cl1 C7 Cl2 107.6(5)
C12 C8 C6 110.9(8)
C12 C8 C9 109.1(7)
C6 C8 C9 118.7(6)
O4 C9 C17 110.3(7)
O4 C9 C8 103.5(6)
C17 C9 C8 113.5(7)
O4 C9 C7 104.7(6)
C17 C9 C7 111.5(7)
C8 C9 C7 112.7(7)
C16 C10 C17 113.7(8)
C15 C11 C13 118.3(11)
C16 C12 C8 114.9(8)
C5 C13 C11 121.0(11)
C6 C14 C15 119.5(10)
C11 C15 C14 121.9(10)
C10 C16 C12 111.1(9)
C9 C17 C10 110.2(7)

loop_
_geom_bond_atom_site_label_1
_geom_bond_atom_site_label_2
_geom_bond_distance
Cl1 C7 1.765(8)
Cl2 C7 1.777(10)
Cl3 C7 1.798(10)
O4 C9 1.440(10)
C5 C13 1.353(14)
C5 C6 1.410(13)
C6 C14 1.379(12)
C6 C8 1.537(12)
C7 C9 1.581(13)
C8 C12 1.544(13)
C8 C9 1.538(11)
C9 C17 1.505(12)
C10 C16 1.522(14)
C10 C17 1.522(13)
C11 C15 1.386(14)
C11 C13 1.357(13)
C12 C16 1.493(13)
C14 C15 1.386(14)
